data_7045401
loop_
_publ_author_name
'Akhtar, Muhammad Nadeem'
'Lan, Yanhua'
'AlDamen, Murad A.'
'Zheng, Yan-Zhen'
'Anson, Christopher E.'
'Powell, Annie K.'

_publ_section_title
;
 Effect of ligand substitution on the SMM properties of three
 isostructural families of double-cubane Mn<sub>4</sub>Ln<sub>2</sub>
 coordination clusters.
;
_journal_issue 10
_journal_name_full 'Dalton transactions (Cambridge, England : 2003)'
_journal_page_first 3485
_journal_page_last 3495
_journal_paper_doi 10.1039/c7dt04304j
_journal_volume 47
_journal_year 2018
_chemical_formula_moiety 'C59.96 H115.88 Mn4 N4 O26 Sm2, 2(C2 H3 N), C7 H8, H2 O'
_chemical_formula_sum 'C71 H132 Mn4 N6 O27 Sm2'
_chemical_formula_weight 2022.28
_space_group_crystal_system monoclinic
_space_group_IT_number 15
_space_group_name_Hall '-C 2yc'
_space_group_name_H-M_alt 'C 1 2/c 1'
_symmetry_space_group_name_Hall '-C 2yc'
_symmetry_space_group_name_H-M 'C 1 2/c 1'
_atom_sites_solution_hydrogens mixed
_atom_sites_solution_primary direct
_atom_sites_solution_secondary difmap
_audit_creation_date 2018-01-11
_audit_creation_method
;
Olex2 1.2
(compiled 2017.08.10 svn.r3458 for OlexSys, GUI svn.r5381)
;
_audit_update_record
;
2018-01-12 deposited with the CCDC.
2018-01-24 downloaded from the CCDC.
;
_cell_angle_alpha 90
_cell_angle_beta 92.614(1)
_cell_angle_gamma 90
_cell_formula_units_Z 4
_cell_length_a 27.1856(10)
_cell_length_b 14.5451(5)
_cell_length_c 21.9395(8)
_cell_measurement_reflns_used 9874
_cell_measurement_temperature 100(2)
_cell_measurement_theta_max 27.96
_cell_measurement_theta_min 2.33
_cell_volume 8666.2(5)
_computing_cell_refinement 'SAINT v6.45A (Bruker, 2003)'
_computing_data_collection 'SMART-NT 5.6 (Bruker AXS Inc., 2005)'
_computing_data_reduction 'SAINT v6.45A (Bruker, 2003)'
_computing_molecular_graphics 'Olex2 (Dolomanov et al., 2009)'
_computing_publication_material 'Olex2 (Dolomanov et al., 2009)'
_computing_structure_refinement 'ShelXL (Sheldrick, 2015)'
_computing_structure_solution 'SHELXTL 6.14 (BrukerAXS Inc., 2003)'
_diffrn_ambient_temperature 100.15
_diffrn_detector_area_resol_mean 8
_diffrn_measured_fraction_theta_full 0.999
_diffrn_measured_fraction_theta_max 0.920
_diffrn_measurement_device_type 'Bruker SMART APEX CCD area detector'
_diffrn_measurement_method '\w scans'
_diffrn_radiation_monochromator graphite
_diffrn_radiation_type MoK\a
_diffrn_radiation_wavelength 0.71073
_diffrn_reflns_av_R_equivalents 0.0312
_diffrn_reflns_av_unetI/netI 0.0354
_diffrn_reflns_Laue_measured_fraction_full 0.999
_diffrn_reflns_Laue_measured_fraction_max 0.920
_diffrn_reflns_limit_h_max 35
_diffrn_reflns_limit_h_min -33
_diffrn_reflns_limit_k_max 19
_diffrn_reflns_limit_k_min -19
_diffrn_reflns_limit_l_max 28
_diffrn_reflns_limit_l_min -28
_diffrn_reflns_number 27447
_diffrn_reflns_point_group_measured_fraction_full 0.999
_diffrn_reflns_point_group_measured_fraction_max 0.920
_diffrn_reflns_theta_full 25.242
_diffrn_reflns_theta_max 28.120
_diffrn_reflns_theta_min 1.823
_diffrn_source 'rotating anode'
_exptl_absorpt_coefficient_mu 1.974
_exptl_absorpt_correction_T_max 0.798
_exptl_absorpt_correction_T_min 0.583
_exptl_absorpt_correction_type multi-scan
_exptl_absorpt_process_details
;
SADABS v.2.10 (Bruker,2003) was used for absorption correction.
R(int) was 0.0540 before and 0.0268 after correction.
The Ratio of minimum to maximum transmission is 0.7306.
The \l/2 correction factor is 0.0015.
;
_exptl_crystal_colour orange
_exptl_crystal_colour_primary orange
_exptl_crystal_density_diffrn 1.550
_exptl_crystal_description block
_exptl_crystal_F_000 4160
_exptl_crystal_size_max 0.41
_exptl_crystal_size_mid 0.22
_exptl_crystal_size_min 0.12
_refine_diff_density_max 0.714
_refine_diff_density_min -0.553
_refine_diff_density_rms 0.093
_refine_ls_extinction_method none
_refine_ls_goodness_of_fit_ref 1.049
_refine_ls_hydrogen_treatment mixed
_refine_ls_matrix_type full
_refine_ls_number_parameters 703
_refine_ls_number_reflns 9738
_refine_ls_number_restraints 445
_refine_ls_restrained_S_all 1.069
_refine_ls_R_factor_all 0.0430
_refine_ls_R_factor_gt 0.0322
_refine_ls_shift/su_max 0.003
_refine_ls_shift/su_mean 0.000
_refine_ls_structure_factor_coef Fsqd
_refine_ls_weighting_details 'w=1/[\s^2^(Fo^2^)+(0.0314P)^2^+10.3535P] where P=(Fo^2^+2Fc^2^)/3'
_refine_ls_weighting_scheme calc
_refine_ls_wR_factor_gt 0.0670
_refine_ls_wR_factor_ref 0.0715
_reflns_Friedel_coverage 0.000
_reflns_number_gt 8227
_reflns_number_total 9738
_reflns_threshold_expression 'I > 2\s(I)'
_cod_data_source_file c7dt04304j2.cif
_cod_data_source_block 20-mn4sm2
_cod_depositor_comments 'Adding full bibliography for 7045382--7045403.cif.'
_cod_database_code 7045401
_shelx_shelxl_version_number 2017/1
_shelx_space_group_comment
;
The symmetry employed for this shelxl refinement is uniquely defined
by the following loop, which should always be used as a source of
symmetry information in preference to the above space-group names.
They are only intended as comments.
;
_shelx_estimated_absorpt_t_max 0.798
_shelx_estimated_absorpt_t_min 0.498
_olex2_refinement_description
;
1. Fixed Uiso
 At 1.2 times of:
  All C(H) groups, All C(H,H) groups, All C(H,H,H,H) groups, All O(H) groups
 At 1.5 times of:
  All C(H,H,H) groups, All C(H,H,H,H,H,H) groups
2. Restrained distances
 C46-C47
 1.5 with sigma of 0.02
 O5B-H5B = O5A-H5A = O3B-H3B = O3A-H3A
 0.88 with sigma of 0.04
 H3B-O12 = H5A-O12 = H5B-O12
 1.95 with sigma of 0.02
 C12-C13A \\sim C12-C13B \\sim C12-C13C \\sim C12-C14A \\sim C12-C14B \\sim
C12-C14C \\sim C12-C15A ~
 C12-C15B \\sim C12-C15C
 with sigma of 0.02
3. Uiso/Uaniso restraints and constraints
C2A \\sim C13C \\sim C15A: within 2A with sigma of 0.04 and sigma for terminal
atoms of 0.08
Uanis(C32A) = Uanis(C32B)
4. Rigid body (RIGU) restrains
 C41, C42, C43, C44, C45, C46, C47
 with sigma for 1-2 distances of 0.004 and sigma for 1-3 distances of 0.004
 N31B, C31B, C32B
 with sigma for 1-2 distances of 0.004 and sigma for 1-3 distances of 0.004
 N31A, C31A, C32A
 with sigma for 1-2 distances of 0.004 and sigma for 1-3 distances of 0.004
 C26, C27B, C30B, C29B, C28B
 with sigma for 1-2 distances of 0.004 and sigma for 1-3 distances of 0.004
 C30A, C27A, C29A, C28A, C26
 with sigma for 1-2 distances of 0.004 and sigma for 1-3 distances of 0.004
 C21, C22A, C24A, C24B, C22B, C25B, C25A, C23
 with sigma for 1-2 distances of 0.004 and sigma for 1-3 distances of 0.004
 C7, N2B, N2A, Mn2, C9B, C9A, C10B, C10A, O5B, O5A, C2B, C2A, C1B, C1A, N1B,
 N1A, C3, C5B, C6B, C5A, C6A, O3B, O3A
 with sigma for 1-2 distances of 0.004 and sigma for 1-3 distances of 0.004
5. Same fragment restrains
{C21, C22B, C23, C24B, C25B} sigma for 1-2: 0.02, 1-3: 0.04
as
{C21, C22A, C23, C24A, C25A}
{C26, C27B, C28B, C29B, C30B} sigma for 1-2: 0.02, 1-3: 0.04
as
{C26, C27A, C28A, C29A, C30A}
{N31B, C31B, C32B} sigma for 1-2: 0.02, 1-3: 0.04
as
{N31A, C31A, C32A}
6. Others
 Fixed Sof: N1A(0.55) C1A(0.55) H1AA(0.55) H1AB(0.55) C2A(0.55) H2AA(0.55)
 H2AB(0.55) N2A(0.55) N1B(0.45) C1B(0.45) H1BA(0.45) H1BB(0.45) C2B(0.45)
 H2BA(0.45) H2BB(0.45) N2B(0.45) H3AA(0.55) H3AB(0.55) H3BC(0.45) H3BD(0.45)
 C5A(0.55) H5AA(0.55) H5AB(0.55) C6A(0.55) H6AA(0.55) H6AB(0.55) O3A(0.55)
 H3A(0.55) C5B(0.45) H5BA(0.45) H5BB(0.45) C6B(0.45) H6BA(0.45) H6BB(0.45)
 O3B(0.45) H3B(0.45) H7AA(0.55) H7AB(0.55) H7BC(0.45) H7BD(0.45) C9A(0.55)
 H9AA(0.55) H9AB(0.55) C10A(0.55) H10A(0.55) H10B(0.55) O5A(0.55) H5A(0.55)
 C9B(0.45) H9BA(0.45) H9BB(0.45) C10B(0.45) H10C(0.45) H10D(0.45) O5B(0.45)
 H5B(0.45) C13A(0.47) H13A(0.47) H13B(0.47) H13C(0.47) C14A(0.47) H14A(0.47)
 H14B(0.47) H14C(0.47) C15A(0.47) H15A(0.47) H15B(0.47) H15C(0.47) C14B(0.29)
 H14D(0.29) H14E(0.29) H14F(0.29) C13B(0.29) H13D(0.29) H13E(0.29) H13F(0.29)
 C15B(0.29) H15D(0.29) H15E(0.29) H15F(0.29) C13C(0.24) H13G(0.24) H13H(0.24)
 H13I(0.24) C14C(0.24) H14G(0.24) H14H(0.24) H14I(0.24) C15C(0.24) H15G(0.24)
 H15H(0.24) H15I(0.24) C22A(0.5) H23A(0.45) H23B(0.45) H23C(0.45) H23D(0.55)
 H23E(0.55) H23F(0.55) C24A(0.45) H24A(0.45) H24B(0.45) H24C(0.45) C25A(0.45)
 H25A(0.45) H25B(0.45) H25C(0.45) C22B(0.5) C24B(0.54) H24D(0.54) H24E(0.54)
 H24F(0.54) C25B(0.54) H25D(0.54) H25E(0.54) H25F(0.54) C27A(0.5) C28A(0.5)
 H28A(0.5) H28B(0.5) H28C(0.5) C29A(0.5) H29A(0.5) H29B(0.5) H29C(0.5)
 C30A(0.5) H30A(0.5) H30B(0.5) H30C(0.5) C27B(0.5) C28B(0.5) H28D(0.5)
 H28E(0.5) H28F(0.5) C29B(0.5) H29D(0.5) H29E(0.5) H29F(0.5) C30B(0.5)
 H30D(0.5) H30E(0.5) H30F(0.5) N31A(0.5) C31A(0.5) C32A(0.5) H32A(0.5)
 H32B(0.5) H32C(0.5) N31B(0.5) C31B(0.5) C32B(0.5) H32D(0.5) H32E(0.5)
 H32F(0.5) C41(0.5) H41(0.5) C42(0.5) H42(0.5) C43(0.5) H43(0.5) C44(0.5)
 H44(0.5) C45(0.5) H45(0.5) C46(0.5) C47(0.5) H47A(0.5) H47B(0.5) H47C(0.5)
 O51B(0.5)
7.a Secondary CH2 refined with riding coordinates:
 C1A(H1AA,H1AB), C2A(H2AA,H2AB), C1B(H1BA,H1BB), C2B(H2BA,H2BB), C3(H3AA,H3AB),
  C3(H3BC,H3BD), C4(H4A,H4B), C5A(H5AA,H5AB), C6A(H6AA,H6AB), C5B(H5BA,H5BB),
 C6B(H6BA,H6BB), C7(H7AA,H7AB), C7(H7BC,H7BD), C8(H8A,H8B), C9A(H9AA,H9AB),
 C10A(H10A,H10B), C9B(H9BA,H9BB), C10B(H10C,H10D)
7.b Me refined with riding coordinates:
 C13A(H13A,H13B,H13C), C14A(H14A,H14B,H14C), C15A(H15A,H15B,H15C), C14B(H14D,
 H14E,H14F), C13B(H13D,H13E,H13F), C15B(H15D,H15E,H15F), C13C(H13G,H13H,H13I),
 C14C(H14G,H14H,H14I), C15C(H15G,H15H,H15I), C18(H18A,H18B,H18C), C19(H19A,H19B,
 H19C), C20(H20A,H20B,H20C), C23(H23A,H23B,H23C), C23(H23D,H23E,H23F),
 C24A(H24A,H24B,H24C), C25A(H25A,H25B,H25C), C24B(H24D,H24E,H24F), C25B(H25D,
 H25E,H25F), C28A(H28A,H28B,H28C), C29A(H29A,H29B,H29C), C30A(H30A,H30B,H30C),
 C28B(H28D,H28E,H28F), C29B(H29D,H29E,H29F), C30B(H30D,H30E,H30F)
7.c Aromatic/amide H refined with riding coordinates:
 C41(H41), C42(H42), C43(H43), C44(H44), C45(H45)
7.d Fitted hexagon refined as free rotating group:
 C41(C42,C43,C44,C45,C46)
7.e Idealised Me refined as rotating group:
 C32A(H32A,H32B,H32C), C32B(H32D,H32E,H32F), C47(H47A,H47B,H47C)
;
_olex2_submission_special_instructions 'No special instructions were received'

loop_
_space_group_symop_operation_xyz
'x, y, z'
'-x, y, -z+1/2'
'x+1/2, y+1/2, z'
'-x+1/2, y+1/2, -z+1/2'
'-x, -y, -z'
'x, -y, z-1/2'
'-x+1/2, -y+1/2, -z'
'x+1/2, -y+1/2, z-1/2'

loop_
_atom_site_label
_atom_site_type_symbol
_atom_site_fract_x
_atom_site_fract_y
_atom_site_fract_z
_atom_site_U_iso_or_equiv
_atom_site_adp_type
_atom_site_occupancy
_atom_site_site_symmetry_order
_atom_site_calc_flag
_atom_site_refinement_flags_posn
_atom_site_refinement_flags_adp
_atom_site_refinement_flags_occupancy
_atom_site_disorder_assembly
_atom_site_disorder_group
Sm1 Sm 0.18008(2) 0.26276(2) 0.60598(2) 0.01610(5) Uani 1 1 d . . . . .
Mn1 Mn 0.25465(2) 0.34902(3) 0.49938(2) 0.01497(9) Uani 1 1 d . . . . .
Mn2 Mn 0.18098(2) 0.25952(3) 0.40066(2) 0.02441(11) Uani 1 1 d . U . . .
O1 O 0.20451(6) 0.25733(11) 0.50232(8) 0.0139(4) Uani 1 1 d . . . . .
N1A N 0.15895(19) 0.3771(4) 0.3270(2) 0.0210(10) Uani 0.55 1 d . U P A 1
C1A C 0.1319(2) 0.3325(4) 0.2748(2) 0.0257(11) Uani 0.55 1 d . U P A 1
H1AA H 0.132583 0.373508 0.238776 0.031 Uiso 0.55 1 calc R . P A 1
H1AB H 0.097116 0.323985 0.284882 0.031 Uiso 0.55 1 calc R . P A 1
C2A C 0.1537(4) 0.2401(5) 0.2587(4) 0.0278(17) Uani 0.55 1 d . U P A 1
H2AA H 0.132497 0.210935 0.226282 0.033 Uiso 0.55 1 calc R . P A 1
H2AB H 0.186624 0.249725 0.242399 0.033 Uiso 0.55 1 calc R . P A 1
N2A N 0.1582(2) 0.1773(4) 0.3121(3) 0.0191(12) Uani 0.55 1 d . U P A 1
N1B N 0.1692(2) 0.3395(5) 0.3076(3) 0.0234(13) Uani 0.45 1 d . U P A 2
C1B C 0.1608(5) 0.2756(6) 0.2557(5) 0.030(2) Uani 0.45 1 d . U P A 2
H1BA H 0.193082 0.255261 0.241477 0.036 Uiso 0.45 1 calc R . P A 2
H1BB H 0.143522 0.308804 0.221707 0.036 Uiso 0.45 1 calc R . P A 2
C2B C 0.1311(3) 0.1920(5) 0.2713(3) 0.0279(15) Uani 0.45 1 d . U P A 2
H2BA H 0.096858 0.211135 0.278449 0.034 Uiso 0.45 1 calc R . P A 2
H2BB H 0.129988 0.149289 0.236101 0.034 Uiso 0.45 1 calc R . P A 2
N2B N 0.1514(3) 0.1433(5) 0.3257(3) 0.0200(15) Uani 0.45 1 d . U P A 2
C3 C 0.21035(12) 0.4058(3) 0.30602(15) 0.0382(9) Uani 1 1 d . U . . .
H3AA H 0.225193 0.355692 0.282427 0.046 Uiso 0.55 1 calc R . P A 1
H3AB H 0.207868 0.461486 0.280151 0.046 Uiso 0.55 1 calc R . P A 1
H3BC H 0.196600 0.465140 0.291213 0.046 Uiso 0.45 1 calc R . P A 2
H3BD H 0.232953 0.383846 0.275011 0.046 Uiso 0.45 1 calc R . P A 2
C4 C 0.24112(11) 0.4249(2) 0.36419(13) 0.0249(6) Uani 1 1 d . . . . .
H4A H 0.273698 0.449242 0.353776 0.030 Uiso 1 1 calc R . . . .
H4B H 0.224583 0.471909 0.388664 0.030 Uiso 1 1 calc R . . . .
O2 O 0.24750(7) 0.34234(13) 0.39913(8) 0.0197(4) Uani 1 1 d . . . . .
C5A C 0.1272(2) 0.4500(4) 0.3508(3) 0.0221(12) Uiso 0.55 1 d . U P A 1
H5AA H 0.106350 0.476314 0.316959 0.027 Uiso 0.55 1 calc R . P A 1
H5AB H 0.147924 0.499910 0.368755 0.027 Uiso 0.55 1 calc R . P A 1
C6A C 0.0948(2) 0.4116(4) 0.3987(3) 0.0237(12) Uani 0.55 1 d . U P A 1
H6AA H 0.073782 0.460280 0.415286 0.028 Uiso 0.55 1 calc R . P A 1
H6AB H 0.073483 0.361909 0.381554 0.028 Uiso 0.55 1 calc R . P A 1
O3A O 0.12850(16) 0.3765(3) 0.4451(2) 0.0220(9) Uani 0.55 1 d D U P A 1
H3A H 0.112(2) 0.355(4) 0.474(2) 0.026 Uiso 0.55 1 d DR . P B 1
C5B C 0.1247(3) 0.3955(5) 0.3143(3) 0.0304(15) Uani 0.45 1 d . U P A 2
H5BA H 0.095566 0.358694 0.300850 0.036 Uiso 0.45 1 calc R . P A 2
H5BB H 0.126236 0.449490 0.287028 0.036 Uiso 0.45 1 calc R . P A 2
C6B C 0.1180(3) 0.4283(6) 0.3778(4) 0.0323(17) Uani 0.45 1 d . U P A 2
H6BA H 0.144030 0.472972 0.390179 0.039 Uiso 0.45 1 calc R . P A 2
H6BB H 0.085527 0.458419 0.380715 0.039 Uiso 0.45 1 calc R . P A 2
O3B O 0.1211(2) 0.3489(4) 0.4158(3) 0.0332(13) Uani 0.45 1 d D U P A 2
H3B H 0.115(3) 0.326(6) 0.453(2) 0.040 Uiso 0.45 1 d DR . P C 2
C7 C 0.19737(11) 0.1013(2) 0.30747(14) 0.0309(7) Uani 1 1 d . U . . .
H7AA H 0.180957 0.045267 0.290889 0.037 Uiso 0.55 1 calc R . P A 1
H7AB H 0.221450 0.121211 0.277641 0.037 Uiso 0.55 1 calc R . P A 1
H7BC H 0.216563 0.145261 0.283638 0.037 Uiso 0.45 1 calc R . P A 2
H7BD H 0.190550 0.045859 0.282274 0.037 Uiso 0.45 1 calc R . P A 2
C8 C 0.22546(11) 0.0758(2) 0.36647(13) 0.0252(7) Uani 1 1 d . . . . .
H8A H 0.204693 0.035787 0.391229 0.030 Uiso 1 1 calc R . . . .
H8B H 0.255476 0.040992 0.357049 0.030 Uiso 1 1 calc R . . . .
O4 O 0.23893(7) 0.15621(13) 0.40049(8) 0.0201(4) Uani 1 1 d . . . . .
C9A C 0.1103(2) 0.1329(5) 0.3224(3) 0.0301(13) Uani 0.55 1 d . U P A 1
H9AA H 0.083714 0.173466 0.305834 0.036 Uiso 0.55 1 calc R . P A 1
H9AB H 0.108523 0.074668 0.299108 0.036 Uiso 0.55 1 calc R . P A 1
C10A C 0.1012(3) 0.1127(5) 0.3869(3) 0.0330(16) Uani 0.55 1 d . U P A 1
H10A H 0.066264 0.095340 0.390977 0.040 Uiso 0.55 1 calc R . P A 1
H10B H 0.122076 0.060735 0.401468 0.040 Uiso 0.55 1 calc R . P A 1
O5A O 0.11235(16) 0.1924(3) 0.4225(2) 0.0290(9) Uani 0.55 1 d D U P A 1
H5A H 0.110(3) 0.197(4) 0.4623(18) 0.035 Uiso 0.55 1 d DR . P D 1
C9B C 0.1135(2) 0.0828(5) 0.3506(3) 0.0226(13) Uani 0.45 1 d . U P A 2
H9BA H 0.129473 0.030108 0.372108 0.027 Uiso 0.45 1 calc R . P A 2
H9BB H 0.091737 0.058477 0.316933 0.027 Uiso 0.45 1 calc R . P A 2
C10B C 0.0828(3) 0.1384(7) 0.3954(4) 0.029(2) Uani 0.45 1 d . U P A 2
H10C H 0.068742 0.194604 0.375980 0.035 Uiso 0.45 1 calc R . P A 2
H10D H 0.055820 0.100917 0.411377 0.035 Uiso 0.45 1 calc R . P A 2
O5B O 0.1193(2) 0.1605(4) 0.4427(3) 0.0224(13) Uiso 0.45 1 d D U P A 2
H5B H 0.099(2) 0.185(4) 0.468(3) 0.027 Uiso 0.45 1 d DR . P E 2
O6 O 0.21146(8) 0.45783(13) 0.50412(10) 0.0314(5) Uani 1 1 d . . . . .
O7 O 0.16360(7) 0.42222(14) 0.58053(9) 0.0226(4) Uani 1 1 d . . . . .
C11 C 0.18092(10) 0.47758(19) 0.54408(13) 0.0198(6) Uani 1 1 d . . . . .
C12 C 0.16620(12) 0.5798(2) 0.54717(14) 0.0319(7) Uani 1 1 d D . . . .
C13A C 0.1319(3) 0.6060(5) 0.4926(3) 0.0320(16) Uiso 0.47 1 d D . P F 1
H13A H 0.146178 0.584942 0.454787 0.048 Uiso 0.47 1 calc R . P F 1
H13B H 0.099728 0.576950 0.496735 0.048 Uiso 0.47 1 calc R . P F 1
H13C H 0.127932 0.672962 0.491245 0.048 Uiso 0.47 1 calc R . P F 1
C14A C 0.1494(4) 0.6073(7) 0.6077(4) 0.049(2) Uiso 0.47 1 d D . P F 1
H14A H 0.173693 0.587500 0.639429 0.073 Uiso 0.47 1 calc R . P F 1
H14B H 0.145835 0.674252 0.609151 0.073 Uiso 0.47 1 calc R . P F 1
H14C H 0.117631 0.578240 0.614641 0.073 Uiso 0.47 1 calc R . P F 1
C15A C 0.2150(3) 0.6409(5) 0.5332(4) 0.0260(17) Uiso 0.47 1 d D U P F 1
H15A H 0.226858 0.623914 0.493168 0.039 Uiso 0.47 1 calc R . P F 1
H15B H 0.206451 0.706367 0.533179 0.039 Uiso 0.47 1 calc R . P F 1
H15C H 0.240888 0.629050 0.564725 0.039 Uiso 0.47 1 calc R . P F 1
C14B C 0.1133(4) 0.5775(9) 0.5796(6) 0.043(3) Uiso 0.29 1 d D . P F 2
H14D H 0.089364 0.543299 0.553731 0.064 Uiso 0.29 1 calc R . P F 2
H14E H 0.117342 0.547401 0.619452 0.064 Uiso 0.29 1 calc R . P F 2
H14F H 0.101558 0.640550 0.585014 0.064 Uiso 0.29 1 calc R . P F 2
C13B C 0.1542(5) 0.6170(8) 0.4843(4) 0.031(3) Uiso 0.29 1 d D . P F 2
H13D H 0.131150 0.575437 0.462493 0.046 Uiso 0.29 1 calc R . P F 2
H13E H 0.139191 0.677925 0.487543 0.046 Uiso 0.29 1 calc R . P F 2
H13F H 0.184504 0.621838 0.461962 0.046 Uiso 0.29 1 calc R . P F 2
C15B C 0.2003(5) 0.6315(9) 0.5877(6) 0.051(3) Uiso 0.29 1 d D . P F 2
H15D H 0.204562 0.599307 0.626849 0.076 Uiso 0.29 1 calc R . P F 2
H15E H 0.232159 0.636950 0.568986 0.076 Uiso 0.29 1 calc R . P F 2
H15F H 0.186846 0.693037 0.594568 0.076 Uiso 0.29 1 calc R . P F 2
C13C C 0.2054(9) 0.6389(19) 0.5170(12) 0.093(11) Uiso 0.24 1 d D U P F 3
H13G H 0.237568 0.628701 0.537904 0.139 Uiso 0.24 1 calc R . P F 3
H13H H 0.207084 0.621506 0.473939 0.139 Uiso 0.24 1 calc R . P F 3
H13I H 0.196514 0.703968 0.519826 0.139 Uiso 0.24 1 calc R . P F 3
C14C C 0.1163(5) 0.5903(11) 0.5187(8) 0.046(4) Uiso 0.24 1 d D . P F 3
H14G H 0.116383 0.571189 0.475907 0.069 Uiso 0.24 1 calc R . P F 3
H14H H 0.093171 0.551896 0.540409 0.069 Uiso 0.24 1 calc R . P F 3
H14I H 0.106157 0.654826 0.521000 0.069 Uiso 0.24 1 calc R . P F 3
C15C C 0.1692(6) 0.6085(10) 0.6148(5) 0.029(3) Uiso 0.24 1 d D . P F 3
H15G H 0.202989 0.600193 0.631491 0.044 Uiso 0.24 1 calc R . P F 3
H15H H 0.159776 0.673234 0.618339 0.044 Uiso 0.24 1 calc R . P F 3
H15I H 0.146791 0.570304 0.637748 0.044 Uiso 0.24 1 calc R . P F 3
O8 O 0.30802(8) 0.44150(13) 0.49468(9) 0.0277(5) Uani 1 1 d . . . . .
O9 O 0.35204(7) 0.38822(14) 0.41907(9) 0.0229(4) Uani 1 1 d . . . . .
C16 C 0.34182(10) 0.44814(18) 0.45706(12) 0.0186(6) Uani 1 1 d . . . . .
C17 C 0.37114(11) 0.53842(19) 0.45708(14) 0.0249(7) Uani 1 1 d . . . . .
C18 C 0.35940(13) 0.6005(2) 0.51029(16) 0.0363(8) Uani 1 1 d . . . . .
H18A H 0.378885 0.657064 0.508428 0.054 Uiso 1 1 calc R . . . .
H18B H 0.324268 0.615942 0.507933 0.054 Uiso 1 1 calc R . . . .
H18C H 0.367471 0.568605 0.548792 0.054 Uiso 1 1 calc R . . . .
C19 C 0.42654(11) 0.5158(2) 0.45986(17) 0.0374(8) Uani 1 1 d . . . . .
H19A H 0.434026 0.475793 0.425554 0.056 Uiso 1 1 calc R . . . .
H19B H 0.445526 0.572856 0.457465 0.056 Uiso 1 1 calc R . . . .
H19C H 0.435326 0.484340 0.498332 0.056 Uiso 1 1 calc R . . . .
C20 C 0.35689(14) 0.5878(2) 0.39693(16) 0.0401(9) Uani 1 1 d . . . . .
H20A H 0.364377 0.548108 0.362485 0.060 Uiso 1 1 calc R . . . .
H20B H 0.321575 0.601706 0.395435 0.060 Uiso 1 1 calc R . . . .
H20C H 0.375612 0.645185 0.394509 0.060 Uiso 1 1 calc R . . . .
O10 O 0.18959(8) 0.33338(14) 0.70921(9) 0.0258(5) Uani 1 1 d . . . . .
O11 O 0.17830(8) 0.18362(14) 0.70626(9) 0.0299(5) Uani 1 1 d . . . . .
C21 C 0.18216(11) 0.2577(2) 0.73566(13) 0.0219(6) Uani 1 1 d D U . . .
C22A C 0.1732(4) 0.2680(7) 0.8043(4) 0.030(3) Uani 0.5 1 d D U P G 1
C23 C 0.21888(13) 0.3140(3) 0.83548(14) 0.0401(9) Uani 1 1 d D U . . .
H23A H 0.223205 0.375450 0.818252 0.060 Uiso 0.45 1 calc R . P G 1
H23B H 0.214317 0.319049 0.879406 0.060 Uiso 0.45 1 calc R . P G 1
H23C H 0.248125 0.276662 0.828594 0.060 Uiso 0.45 1 calc R . P G 1
H23D H 0.212884 0.376169 0.819656 0.060 Uiso 0.55 1 calc R . P G 2
H23E H 0.215741 0.313799 0.879804 0.060 Uiso 0.55 1 calc R . P G 2
H23F H 0.252159 0.294378 0.825980 0.060 Uiso 0.55 1 calc R . P G 2
C24A C 0.1257(4) 0.3240(7) 0.8106(5) 0.040(2) Uani 0.45 1 d D U P G 1
H24A H 0.129687 0.384878 0.792323 0.060 Uiso 0.45 1 calc R . P G 1
H24B H 0.098131 0.291967 0.789661 0.060 Uiso 0.45 1 calc R . P G 1
H24C H 0.119109 0.330918 0.853931 0.060 Uiso 0.45 1 calc R . P G 1
C25A C 0.1680(4) 0.1734(7) 0.8323(5) 0.042(3) Uani 0.45 1 d D U P G 1
H25A H 0.198560 0.138614 0.827955 0.062 Uiso 0.45 1 calc R . P G 1
H25B H 0.161596 0.179660 0.875732 0.062 Uiso 0.45 1 calc R . P G 1
H25C H 0.140618 0.140709 0.811463 0.062 Uiso 0.45 1 calc R . P G 1
C22B C 0.1808(4) 0.2471(7) 0.8056(4) 0.027(2) Uani 0.5 1 d D U P G 2
C24B C 0.1296(3) 0.2825(5) 0.8227(4) 0.0343(18) Uani 0.54 1 d D U P G 2
H24D H 0.125223 0.346047 0.808524 0.051 Uiso 0.54 1 calc R . P G 2
H24E H 0.103908 0.243657 0.803233 0.051 Uiso 0.54 1 calc R . P G 2
H24F H 0.127074 0.280283 0.867062 0.051 Uiso 0.54 1 calc R . P G 2
C25B C 0.1874(3) 0.1488(6) 0.8275(4) 0.0296(17) Uani 0.54 1 d D U P G 2
H25D H 0.186208 0.147013 0.872069 0.044 Uiso 0.54 1 calc R . P G 2
H25E H 0.160970 0.110508 0.809331 0.044 Uiso 0.54 1 calc R . P G 2
H25F H 0.219312 0.125449 0.815312 0.044 Uiso 0.54 1 calc R . P G 2
O12 O 0.10082(8) 0.27596(17) 0.53396(10) 0.0334(5) Uani 1 1 d D . . . .
O13 O 0.09159(8) 0.28153(17) 0.63286(10) 0.0339(5) Uani 1 1 d . . . . .
C26 C 0.07374(12) 0.2856(3) 0.57922(15) 0.0386(8) Uani 1 1 d D U . . .
C27A C 0.0166(3) 0.2816(6) 0.5686(4) 0.035(2) Uani 0.5 1 d D U P H 1
C28A C 0.0019(4) 0.3757(6) 0.5927(6) 0.073(3) Uani 0.5 1 d D U P H 1
H28A H 0.011515 0.380163 0.636214 0.109 Uiso 0.5 1 calc R . P H 1
H28B H 0.018601 0.423939 0.570271 0.109 Uiso 0.5 1 calc R . P H 1
H28C H -0.033813 0.383463 0.587092 0.109 Uiso 0.5 1 calc R . P H 1
C29A C 0.0032(5) 0.2690(14) 0.5021(5) 0.105(7) Uani 0.5 1 d D U P H 1
H29A H 0.019876 0.315880 0.478463 0.158 Uiso 0.5 1 calc R . P H 1
H29B H 0.013501 0.207776 0.489147 0.158 Uiso 0.5 1 calc R . P H 1
H29C H -0.032504 0.275255 0.495288 0.158 Uiso 0.5 1 calc R . P H 1
C30A C -0.0096(3) 0.2082(6) 0.6042(5) 0.059(2) Uani 0.5 1 d D U P H 1
H30A H -0.001274 0.215340 0.647849 0.089 Uiso 0.5 1 calc R . P H 1
H30B H -0.045306 0.214673 0.596886 0.089 Uiso 0.5 1 calc R . P H 1
H30C H 0.000700 0.147194 0.590745 0.089 Uiso 0.5 1 calc R . P H 1
C27B C 0.0205(3) 0.3249(6) 0.5655(4) 0.0355(19) Uani 0.5 1 d D U P H 2
C28B C -0.0053(3) 0.3396(8) 0.6252(4) 0.063(3) Uani 0.5 1 d D U P H 2
H28D H 0.011709 0.387989 0.648993 0.095 Uiso 0.5 1 calc R . P H 2
H28E H -0.039556 0.358000 0.616121 0.095 Uiso 0.5 1 calc R . P H 2
H28F H -0.004659 0.282297 0.648686 0.095 Uiso 0.5 1 calc R . P H 2
C29B C -0.0041(4) 0.2504(9) 0.5261(7) 0.079(5) Uani 0.5 1 d D U P H 2
H29D H -0.003859 0.192281 0.548766 0.119 Uiso 0.5 1 calc R . P H 2
H29E H -0.038234 0.268178 0.515544 0.119 Uiso 0.5 1 calc R . P H 2
H29F H 0.013815 0.242715 0.488739 0.119 Uiso 0.5 1 calc R . P H 2
C30B C 0.0195(3) 0.4141(6) 0.5292(4) 0.055(2) Uani 0.5 1 d D U P H 2
H30D H 0.035215 0.463022 0.553870 0.082 Uiso 0.5 1 calc R . P H 2
H30E H 0.037327 0.405651 0.491802 0.082 Uiso 0.5 1 calc R . P H 2
H30F H -0.014721 0.431114 0.518607 0.082 Uiso 0.5 1 calc R . P H 2
N31A N 0.0078(3) -0.0298(6) 0.6832(4) 0.071(2) Uani 0.5 1 d D U P I 1
C31A C 0.0387(3) 0.0196(6) 0.6961(3) 0.0430(18) Uani 0.5 1 d D U P I 1
C32A C 0.0768(8) 0.0889(19) 0.7174(8) 0.066(4) Uani 0.5 1 d D U P I 1
H32A H 0.097889 0.103688 0.683690 0.100 Uiso 0.5 1 calc GR . P I 1
H32B H 0.096883 0.063166 0.751437 0.100 Uiso 0.5 1 calc GR . P I 1
H32C H 0.060383 0.144857 0.730767 0.100 Uiso 0.5 1 calc GR . P I 1
N31B N -0.0227(4) 0.0572(8) 0.6548(4) 0.103(4) Uani 0.5 1 d D U P J 2
C31B C 0.0148(4) 0.0796(8) 0.6774(4) 0.069(3) Uani 0.5 1 d D U P J 2
C32B C 0.0664(8) 0.1025(19) 0.7021(8) 0.066(4) Uani 0.5 1 d D U P J 2
H32D H 0.068737 0.091381 0.746146 0.100 Uiso 0.5 1 calc GR . P J 2
H32E H 0.073476 0.167322 0.693959 0.100 Uiso 0.5 1 calc GR . P J 2
H32F H 0.090210 0.063647 0.681968 0.100 Uiso 0.5 1 calc GR . P J 2
C41 C -0.0031(5) 0.2480(4) 0.2668(4) 0.078(4) Uani 0.5 1 d . U P K -1
H41 H -0.004232 0.182873 0.269784 0.093 Uiso 0.5 1 calc R . P K -1
C42 C -0.0168(4) 0.3020(7) 0.3155(3) 0.076(4) Uani 0.5 1 d G U P K -1
H42 H -0.027240 0.273827 0.351722 0.091 Uiso 0.5 1 calc R . P K -1
C43 C -0.0152(6) 0.3973(7) 0.3111(6) 0.076(4) Uani 0.5 1 d G U P K -1
H43 H -0.024519 0.434222 0.344329 0.092 Uiso 0.5 1 calc R . P K -1
C44 C 0.0001(8) 0.4385(4) 0.2580(8) 0.072(4) Uani 0.5 1 d G U P K -1
H44 H 0.001210 0.503663 0.254998 0.087 Uiso 0.5 1 calc R . P K -1
C45 C 0.0138(6) 0.3845(7) 0.2093(6) 0.077(4) Uani 0.5 1 d G U P K -1
H45 H 0.024218 0.412711 0.173060 0.093 Uiso 0.5 1 calc R . P K -1
C46 C 0.0122(4) 0.2892(6) 0.2137(3) 0.076(4) Uani 0.5 1 d DG U P K -1
C47 C 0.0260(4) 0.2340(9) 0.1601(6) 0.114(5) Uani 0.5 1 d D U P K -1
H47A H -0.001433 0.233394 0.129580 0.172 Uiso 0.5 1 calc GR . P K -1
H47B H 0.033565 0.170908 0.173124 0.172 Uiso 0.5 1 calc GR . P K -1
H47C H 0.055039 0.261305 0.142359 0.172 Uiso 0.5 1 calc GR . P K -1
O51B O 0.1011(2) 0.4451(4) 0.7097(3) 0.0649(16) Uiso 0.5 1 d . . P L 2

loop_
_atom_site_aniso_label
_atom_site_aniso_U_11
_atom_site_aniso_U_22
_atom_site_aniso_U_33
_atom_site_aniso_U_23
_atom_site_aniso_U_13
_atom_site_aniso_U_12
Sm1 0.01538(7) 0.02187(8) 0.01106(7) -0.00206(5) 0.00079(5) -0.00124(6)
Mn1 0.0166(2) 0.0130(2) 0.0155(2) -0.00018(15) 0.00283(16) -0.00033(15)
Mn2 0.0156(2) 0.0438(3) 0.0136(2) 0.00385(19) -0.00228(17) -0.00148(19)
O1 0.0138(9) 0.0146(9) 0.0132(9) 0.0010(7) -0.0008(7) 0.0006(7)
N1A 0.020(3) 0.027(3) 0.016(2) -0.0012(19) -0.002(2) 0.002(2)
C1A 0.028(3) 0.029(3) 0.019(3) 0.001(2) -0.009(2) 0.003(2)
C2A 0.037(5) 0.030(4) 0.015(3) -0.003(3) -0.009(3) 0.004(4)
N2A 0.016(3) 0.024(3) 0.017(3) -0.001(2) -0.003(2) -0.001(2)
N1B 0.020(3) 0.031(3) 0.019(3) 0.003(2) -0.003(2) 0.001(2)
C1B 0.032(5) 0.040(6) 0.017(4) 0.003(4) -0.009(3) 0.003(4)
C2B 0.030(4) 0.036(4) 0.017(3) 0.000(3) -0.005(3) 0.003(3)
N2B 0.018(3) 0.028(4) 0.014(3) -0.002(3) -0.001(2) -0.003(3)
C3 0.0327(18) 0.049(2) 0.0315(19) 0.0239(16) -0.0143(15) -0.0149(15)
C4 0.0219(15) 0.0301(16) 0.0228(16) 0.0126(12) 0.0003(12) -0.0006(12)
O2 0.0190(10) 0.0246(10) 0.0154(10) 0.0073(8) -0.0004(8) 0.0011(8)
C6A 0.021(3) 0.030(3) 0.020(3) 0.003(2) -0.002(2) 0.006(2)
O3A 0.025(2) 0.028(2) 0.013(2) 0.0071(18) -0.0038(18) 0.0051(17)
C5B 0.029(4) 0.031(4) 0.031(4) 0.005(3) -0.002(3) 0.010(3)
C6B 0.030(5) 0.038(4) 0.029(4) 0.002(3) 0.003(4) 0.011(3)
O3B 0.033(3) 0.047(4) 0.020(3) 0.004(3) 0.003(3) 0.013(3)
C7 0.0223(16) 0.048(2) 0.0224(16) -0.0179(14) -0.0039(13) 0.0055(13)
C8 0.0223(15) 0.0320(17) 0.0213(16) -0.0097(12) 0.0017(12) -0.0055(12)
O4 0.0194(10) 0.0258(11) 0.0150(10) -0.0063(8) -0.0002(8) -0.0030(8)
C9A 0.022(3) 0.038(4) 0.030(3) -0.010(3) -0.002(2) -0.010(2)
C10A 0.036(5) 0.039(4) 0.024(4) -0.004(3) -0.001(3) -0.015(3)
O5A 0.030(2) 0.033(3) 0.025(2) -0.007(2) 0.0045(19) -0.0085(19)
C9B 0.022(3) 0.032(4) 0.013(3) -0.002(3) -0.001(3) -0.005(3)
C10B 0.008(4) 0.056(6) 0.024(4) -0.021(4) 0.002(3) -0.001(3)
O6 0.0415(13) 0.0184(10) 0.0364(13) 0.0062(9) 0.0222(11) 0.0091(9)
O7 0.0185(10) 0.0313(11) 0.0179(10) 0.0027(8) 0.0012(8) 0.0027(8)
C11 0.0194(14) 0.0227(15) 0.0171(14) -0.0028(11) -0.0027(11) 0.0016(11)
C12 0.042(2) 0.0261(17) 0.0277(17) -0.0057(13) -0.0013(15) 0.0161(14)
O8 0.0343(12) 0.0215(11) 0.0285(12) -0.0064(9) 0.0156(10) -0.0093(9)
O9 0.0197(10) 0.0288(11) 0.0202(11) -0.0072(8) 0.0019(8) -0.0040(8)
C16 0.0187(14) 0.0206(14) 0.0164(14) 0.0026(11) -0.0021(11) 0.0009(11)
C17 0.0267(16) 0.0190(14) 0.0297(17) 0.0013(12) 0.0080(13) -0.0040(12)
C18 0.043(2) 0.0242(17) 0.042(2) -0.0085(14) 0.0105(17) -0.0117(14)
C19 0.0242(17) 0.0345(18) 0.054(2) 0.0030(16) 0.0035(16) -0.0070(14)
C20 0.052(2) 0.0286(18) 0.040(2) 0.0117(15) 0.0060(18) -0.0055(16)
O10 0.0344(12) 0.0260(11) 0.0167(10) -0.0020(8) -0.0012(9) -0.0008(9)
O11 0.0463(14) 0.0266(12) 0.0171(10) -0.0004(9) 0.0051(10) -0.0106(10)
C21 0.0198(14) 0.0321(16) 0.0138(13) -0.0026(11) 0.0015(11) -0.0069(12)
C22A 0.045(5) 0.035(5) 0.011(4) -0.003(3) 0.007(3) -0.016(4)
C23 0.052(2) 0.052(2) 0.0166(15) -0.0047(15) 0.0035(15) -0.0204(18)
C24A 0.055(5) 0.041(6) 0.026(5) -0.008(4) 0.023(4) -0.007(5)
C25A 0.062(8) 0.045(6) 0.017(4) 0.002(4) 0.003(5) -0.018(5)
C22B 0.031(4) 0.036(5) 0.015(4) -0.006(3) 0.005(3) -0.003(3)
C24B 0.036(4) 0.036(5) 0.032(4) -0.005(4) 0.015(3) -0.008(3)
C25B 0.036(5) 0.040(4) 0.013(3) 0.003(3) 0.004(3) -0.010(3)
O12 0.0212(11) 0.0576(15) 0.0213(11) -0.0101(10) -0.0008(9) 0.0055(10)
O13 0.0202(11) 0.0591(15) 0.0228(11) -0.0066(10) 0.0034(9) 0.0017(10)
C26 0.0198(16) 0.069(3) 0.0273(18) -0.0126(17) -0.0005(14) 0.0056(15)
C27A 0.016(3) 0.049(5) 0.038(4) -0.007(4) 0.003(3) 0.002(4)
C28A 0.033(5) 0.050(5) 0.134(11) -0.018(6) -0.016(6) 0.015(4)
C29A 0.017(6) 0.24(2) 0.054(5) -0.031(8) -0.012(5) 0.019(8)
C30A 0.016(3) 0.056(5) 0.105(7) 0.006(5) 0.002(4) -0.005(3)
C27B 0.013(3) 0.045(5) 0.049(5) -0.015(4) 0.000(3) 0.000(4)
C28B 0.032(5) 0.079(7) 0.081(7) 0.003(5) 0.027(5) 0.009(5)
C29B 0.018(5) 0.068(7) 0.151(14) -0.060(8) -0.015(7) -0.004(4)
C30B 0.028(4) 0.065(5) 0.072(6) 0.006(4) 0.003(4) 0.018(4)
N31A 0.059(5) 0.088(6) 0.063(5) 0.006(4) -0.011(4) -0.036(4)
C31A 0.038(4) 0.060(5) 0.031(4) 0.009(4) 0.000(3) -0.012(3)
C32A 0.096(8) 0.094(8) 0.008(9) 0.004(5) -0.007(4) -0.061(8)
N31B 0.093(6) 0.143(9) 0.074(6) -0.049(6) 0.023(5) -0.065(7)
C31B 0.076(6) 0.087(7) 0.046(5) -0.017(5) 0.025(4) -0.043(6)
C32B 0.096(8) 0.094(8) 0.008(9) 0.004(5) -0.007(4) -0.061(8)
C41 0.034(6) 0.094(7) 0.102(10) -0.016(5) -0.036(8) 0.029(7)
C42 0.038(6) 0.104(7) 0.082(9) -0.001(7) -0.039(7) 0.015(6)
C43 0.049(7) 0.102(7) 0.074(10) -0.035(6) -0.039(6) 0.025(6)
C44 0.036(4) 0.093(6) 0.084(10) -0.025(7) -0.034(6) 0.026(8)
C45 0.034(6) 0.119(8) 0.076(10) -0.026(7) -0.027(6) 0.022(7)
C46 0.033(7) 0.114(8) 0.076(8) -0.047(7) -0.038(6) 0.027(8)
C47 0.059(7) 0.170(13) 0.112(9) -0.071(9) -0.022(7) 0.034(8)

loop_
_atom_type_symbol
_atom_type_description
_atom_type_scat_dispersion_real
_atom_type_scat_dispersion_imag
_atom_type_scat_source
C C 0.0033 0.0016 'International Tables Vol C Tables 4.2.6.8 and 6.1.1.4'
H H 0.0000 0.0000 'International Tables Vol C Tables 4.2.6.8 and 6.1.1.4'
N N 0.0061 0.0033 'International Tables Vol C Tables 4.2.6.8 and 6.1.1.4'
O O 0.0106 0.0060 'International Tables Vol C Tables 4.2.6.8 and 6.1.1.4'
Mn Mn 0.3368 0.7283 'International Tables Vol C Tables 4.2.6.8 and 6.1.1.4'
Sm Sm -0.1638 3.4418 'International Tables Vol C Tables 4.2.6.8 and 6.1.1.4'

loop_
_geom_angle_atom_site_label_1
_geom_angle_atom_site_label_2
_geom_angle_atom_site_label_3
_geom_angle
_geom_angle_site_symmetry_1
_geom_angle_site_symmetry_3
O1 Sm1 O2 71.61(6) . 7_556
O1 Sm1 O4 71.34(6) . 7_556
O1 Sm1 O7 82.49(6) . .
O1 Sm1 O9 82.38(6) . 7_556
O1 Sm1 O10 148.65(6) . .
O1 Sm1 O11 147.26(6) . .
O1 Sm1 O12 71.72(6) . .
O1 Sm1 O13 122.30(7) . .
O2 Sm1 O4 65.75(6) 7_556 7_556
O2 Sm1 O12 130.21(6) 7_556 .
O2 Sm1 O13 147.14(7) 7_556 .
O4 Sm1 O12 129.16(7) 7_556 .
O4 Sm1 O13 144.42(7) 7_556 .
O7 Sm1 O2 135.48(6) . 7_556
O7 Sm1 O4 71.97(6) . 7_556
O7 Sm1 O10 79.93(7) . .
O7 Sm1 O11 129.54(7) . .
O7 Sm1 O12 69.67(7) . .
O7 Sm1 O13 77.38(7) . .
O9 Sm1 O2 73.22(6) 7_556 7_556
O9 Sm1 O4 136.32(6) 7_556 7_556
O9 Sm1 O7 139.13(7) 7_556 .
O9 Sm1 O10 127.10(7) 7_556 .
O9 Sm1 O11 76.06(7) 7_556 .
O9 Sm1 O12 69.57(7) 7_556 .
O9 Sm1 O13 79.20(7) 7_556 .
O10 Sm1 O2 104.12(6) . 7_556
O10 Sm1 O4 78.61(6) . 7_556
O10 Sm1 O12 124.53(7) . .
O10 Sm1 O13 78.63(7) . .
O11 Sm1 O2 78.68(7) . 7_556
O11 Sm1 O4 108.69(7) . 7_556
O11 Sm1 O10 52.50(7) . .
O11 Sm1 O12 121.28(7) . .
O11 Sm1 O13 77.62(7) . .
O13 Sm1 O12 50.59(7) . .
O1 Mn1 O1 81.44(8) 7_556 .
O1 Mn1 O2 88.41(7) . .
O1 Mn1 O2 88.25(7) 7_556 .
O1 Mn1 O4 88.38(7) 7_556 7_556
O1 Mn1 O4 88.07(7) . 7_556
O1 Mn1 O6 97.51(8) . .
O1 Mn1 O6 177.87(8) 7_556 .
O1 Mn1 O8 96.97(8) 7_556 .
O1 Mn1 O8 178.12(8) . .
O4 Mn1 O2 175.45(8) 7_556 .
O6 Mn1 O2 93.57(8) . .
O6 Mn1 O4 89.74(8) . 7_556
O6 Mn1 O8 84.11(9) . .
O8 Mn1 O2 90.54(8) . .
O8 Mn1 O4 92.90(8) . 7_556
O1 Mn2 N1A 135.43(13) . .
O1 Mn2 N2A 148.42(15) . .
O1 Mn2 N1B 150.43(17) . .
O1 Mn2 N2B 135.00(17) . .
O1 Mn2 O3A 76.38(11) . .
O1 Mn2 O5B 77.81(15) . .
N1A Mn2 O3A 69.07(16) . .
N2A Mn2 N1A 75.98(19) . .
N2A Mn2 O3A 123.24(18) . .
N1B Mn2 N2B 74.6(2) . .
N1B Mn2 O5B 123.6(2) . .
O2 Mn2 O1 80.05(6) . .
O2 Mn2 N1A 77.17(13) . .
O2 Mn2 N2A 117.33(14) . .
O2 Mn2 N1B 78.11(16) . .
O2 Mn2 N2B 127.98(17) . .
O2 Mn2 O3A 96.95(12) . .
O2 Mn2 O4 77.29(7) . .
O2 Mn2 O5A 166.65(12) . .
O2 Mn2 O5B 157.69(15) . .
O3B Mn2 O1 92.20(17) . .
O3B Mn2 N1B 76.0(2) . .
O3B Mn2 N2B 107.1(3) . .
O3B Mn2 O2 107.95(19) . .
O3B Mn2 O4 169.65(16) . .
O3B Mn2 O5B 75.8(2) . .
O4 Mn2 O1 79.76(6) . .
O4 Mn2 N1A 130.25(14) . .
O4 Mn2 N2A 79.03(16) . .
O4 Mn2 N1B 114.14(17) . .
O4 Mn2 N2B 74.94(18) . .
O4 Mn2 O3A 156.09(12) . .
O4 Mn2 O5A 108.56(15) . .
O4 Mn2 O5B 95.94(14) . .
O5A Mn2 O1 89.08(13) . .
O5A Mn2 N1A 106.04(18) . .
O5A Mn2 N2A 75.90(17) . .
O5A Mn2 O3A 72.78(16) . .
O5B Mn2 N2B 68.7(2) . .
Mn1 O1 Sm1 103.41(7) 7_556 .
Mn1 O1 Sm1 103.76(8) . .
Mn1 O1 Mn1 98.57(8) 7_556 .
Mn1 O1 Mn2 97.20(7) . .
Mn1 O1 Mn2 97.42(7) 7_556 .
Mn2 O1 Sm1 147.64(8) . .
C1A N1A Mn2 107.9(3) . .
C1A N1A C3 108.1(4) . .
C3 N1A Mn2 101.0(3) . .
C5A N1A Mn2 113.7(4) . .
C5A N1A C1A 108.1(5) . .
C5A N1A C3 117.5(4) . .
N1A C1A H1AA 109.1 . .
N1A C1A H1AB 109.1 . .
N1A C1A C2A 112.5(5) . .
H1AA C1A H1AB 107.8 . .
C2A C1A H1AA 109.1 . .
C2A C1A H1AB 109.1 . .
C1A C2A H2AA 109.1 . .
C1A C2A H2AB 109.1 . .
H2AA C2A H2AB 107.9 . .
N2A C2A C1A 112.4(6) . .
N2A C2A H2AA 109.1 . .
N2A C2A H2AB 109.1 . .
C2A N2A Mn2 110.4(4) . .
C2A N2A C7 114.9(5) . .
C7 N2A Mn2 105.3(3) . .
C9A N2A Mn2 107.3(4) . .
C9A N2A C2A 110.3(6) . .
C9A N2A C7 108.2(5) . .
C1B N1B Mn2 111.4(5) . .
C3 N1B Mn2 105.6(3) . .
C3 N1B C1B 118.8(6) . .
C5B N1B Mn2 105.4(4) . .
C5B N1B C1B 109.1(7) . .
C5B N1B C3 105.6(6) . .
N1B C1B H1BA 108.9 . .
N1B C1B H1BB 108.9 . .
N1B C1B C2B 113.5(8) . .
H1BA C1B H1BB 107.7 . .
C2B C1B H1BA 108.9 . .
C2B C1B H1BB 108.9 . .
C1B C2B H2BA 109.1 . .
C1B C2B H2BB 109.1 . .
H2BA C2B H2BB 107.8 . .
N2B C2B C1B 112.7(7) . .
N2B C2B H2BA 109.1 . .
N2B C2B H2BB 109.1 . .
C2B N2B Mn2 108.0(5) . .
C2B N2B C9B 110.1(6) . .
C7 N2B Mn2 102.2(4) . .
C7 N2B C2B 105.9(5) . .
C7 N2B C9B 118.1(6) . .
C9B N2B Mn2 111.9(5) . .
N1A C3 H3AA 110.6 . .
N1A C3 H3AB 110.6 . .
N1B C3 H3BC 107.5 . .
N1B C3 H3BD 107.5 . .
N1B C3 C4 119.2(3) . .
H3AA C3 H3AB 108.7 . .
H3BC C3 H3BD 107.0 . .
C4 C3 N1A 105.7(3) . .
C4 C3 H3AA 110.6 . .
C4 C3 H3AB 110.6 . .
C4 C3 H3BC 107.5 . .
C4 C3 H3BD 107.5 . .
C3 C4 H4A 109.6 . .
C3 C4 H4B 109.6 . .
H4A C4 H4B 108.1 . .
O2 C4 C3 110.2(2) . .
O2 C4 H4A 109.6 . .
O2 C4 H4B 109.6 . .
Mn1 O2 Sm1 92.18(7) . 7_556
Mn2 O2 Sm1 108.62(8) . 7_556
Mn2 O2 Mn1 92.56(7) . .
C4 O2 Sm1 124.45(16) . 7_556
C4 O2 Mn1 120.08(17) . .
C4 O2 Mn2 113.11(16) . .
N1A C5A H5AA 109.6 . .
N1A C5A H5AB 109.6 . .
N1A C5A C6A 110.5(5) . .
H5AA C5A H5AB 108.1 . .
C6A C5A H5AA 109.6 . .
C6A C5A H5AB 109.6 . .
C5A C6A H6AA 110.8 . .
C5A C6A H6AB 110.8 . .
H6AA C6A H6AB 108.9 . .
O3A C6A C5A 104.6(5) . .
O3A C6A H6AA 110.8 . .
O3A C6A H6AB 110.8 . .
Mn2 O3A H3A 112(4) . .
C6A O3A Mn2 109.3(3) . .
C6A O3A H3A 109(4) . .
N1B C5B H5BA 108.7 . .
N1B C5B H5BB 108.7 . .
N1B C5B C6B 114.0(6) . .
H5BA C5B H5BB 107.6 . .
C6B C5B H5BA 108.7 . .
C6B C5B H5BB 108.7 . .
C5B C6B H6BA 110.5 . .
C5B C6B H6BB 110.5 . .
H6BA C6B H6BB 108.7 . .
O3B C6B C5B 106.3(6) . .
O3B C6B H6BA 110.5 . .
O3B C6B H6BB 110.5 . .
Mn2 O3B H3B 95(6) . .
C6B O3B Mn2 115.5(5) . .
C6B O3B H3B 145(6) . .
N2A C7 H7AA 108.3 . .
N2A C7 H7AB 108.3 . .
N2B C7 H7BC 110.6 . .
N2B C7 H7BD 110.6 . .
N2B C7 C8 105.8(4) . .
H7AA C7 H7AB 107.4 . .
H7BC C7 H7BD 108.7 . .
C8 C7 N2A 116.1(3) . .
C8 C7 H7AA 108.3 . .
C8 C7 H7AB 108.3 . .
C8 C7 H7BC 110.6 . .
C8 C7 H7BD 110.6 . .
C7 C8 H8A 109.5 . .
C7 C8 H8B 109.5 . .
H8A C8 H8B 108.1 . .
O4 C8 C7 110.7(2) . .
O4 C8 H8A 109.5 . .
O4 C8 H8B 109.5 . .
Mn1 O4 Sm1 92.47(7) 7_556 7_556
Mn2 O4 Sm1 108.24(8) . 7_556
Mn2 O4 Mn1 92.67(7) . 7_556
C8 O4 Sm1 124.13(16) . 7_556
C8 O4 Mn1 120.10(16) . 7_556
C8 O4 Mn2 113.48(16) . .
N2A C9A H9AA 108.5 . .
N2A C9A H9AB 108.5 . .
H9AA C9A H9AB 107.5 . .
C10A C9A N2A 114.9(6) . .
C10A C9A H9AA 108.5 . .
C10A C9A H9AB 108.5 . .
C9A C10A H10A 109.9 . .
C9A C10A H10B 109.9 . .
H10A C10A H10B 108.3 . .
O5A C10A C9A 108.8(6) . .
O5A C10A H10A 109.9 . .
O5A C10A H10B 109.9 . .
Mn2 O5A H5A 107(4) . .
C10A O5A Mn2 114.1(4) . .
C10A O5A H5A 126(4) . .
N2B C9B H9BA 109.8 . .
N2B C9B H9BB 109.8 . .
N2B C9B C10B 109.2(7) . .
H9BA C9B H9BB 108.3 . .
C10B C9B H9BA 109.8 . .
C10B C9B H9BB 109.8 . .
C9B C10B H10C 111.5 . .
C9B C10B H10D 111.5 . .
H10C C10B H10D 109.3 . .
O5B C10B C9B 101.5(6) . .
O5B C10B H10C 111.5 . .
O5B C10B H10D 111.5 . .
Mn2 O5B H5B 117(4) . .
C10B O5B Mn2 109.0(5) . .
C10B O5B H5B 97(4) . .
C11 O6 Mn1 128.85(18) . .
C11 O7 Sm1 134.21(17) . .
O6 C11 C12 115.4(2) . .
O7 C11 O6 125.3(3) . .
O7 C11 C12 119.3(2) . .
C11 C12 C15A 107.5(3) . .
C11 C12 C14B 103.6(5) . .
C11 C12 C13C 109.4(12) . .
C13A C12 C11 110.8(4) . .
C13A C12 C15A 100.8(5) . .
C14A C12 C11 113.1(4) . .
C14A C12 C13A 115.7(5) . .
C14A C12 C15A 107.9(5) . .
C13B C12 C11 110.7(5) . .
C13B C12 C14B 104.4(7) . .
C15B C12 C11 111.4(6) . .
C15B C12 C14B 106.9(7) . .
C15B C12 C13B 118.5(8) . .
C14C C12 C11 108.5(7) . .
C14C C12 C13C 113.6(13) . .
C14C C12 C15C 112.7(9) . .
C15C C12 C11 107.5(6) . .
C15C C12 C13C 104.8(13) . .
C12 C13A H13A 109.5 . .
C12 C13A H13B 109.5 . .
C12 C13A H13C 109.5 . .
H13A C13A H13B 109.5 . .
H13A C13A H13C 109.5 . .
H13B C13A H13C 109.5 . .
C12 C14A H14A 109.5 . .
C12 C14A H14B 109.5 . .
C12 C14A H14C 109.5 . .
H14A C14A H14B 109.5 . .
H14A C14A H14C 109.5 . .
H14B C14A H14C 109.5 . .
C12 C15A H15A 109.5 . .
C12 C15A H15B 109.5 . .
C12 C15A H15C 109.5 . .
H15A C15A H15B 109.5 . .
H15A C15A H15C 109.5 . .
H15B C15A H15C 109.5 . .
C12 C14B H14D 109.5 . .
C12 C14B H14E 109.5 . .
C12 C14B H14F 109.5 . .
H14D C14B H14E 109.5 . .
H14D C14B H14F 109.5 . .
H14E C14B H14F 109.5 . .
C12 C13B H13D 109.5 . .
C12 C13B H13E 109.5 . .
C12 C13B H13F 109.5 . .
H13D C13B H13E 109.5 . .
H13D C13B H13F 109.5 . .
H13E C13B H13F 109.5 . .
C12 C15B H15D 109.5 . .
C12 C15B H15E 109.5 . .
C12 C15B H15F 109.5 . .
H15D C15B H15E 109.5 . .
H15D C15B H15F 109.5 . .
H15E C15B H15F 109.5 . .
C12 C13C H13G 109.5 . .
C12 C13C H13H 109.5 . .
C12 C13C H13I 109.5 . .
H13G C13C H13H 109.5 . .
H13G C13C H13I 109.5 . .
H13H C13C H13I 109.5 . .
C12 C14C H14G 109.5 . .
C12 C14C H14H 109.5 . .
C12 C14C H14I 109.5 . .
H14G C14C H14H 109.5 . .
H14G C14C H14I 109.5 . .
H14H C14C H14I 109.5 . .
C12 C15C H15G 109.5 . .
C12 C15C H15H 109.5 . .
C12 C15C H15I 109.5 . .
H15G C15C H15H 109.5 . .
H15G C15C H15I 109.5 . .
H15H C15C H15I 109.5 . .
C16 O8 Mn1 129.75(18) . .
C16 O9 Sm1 134.29(17) . 7_556
O8 C16 C17 117.2(2) . .
O9 C16 O8 125.0(3) . .
O9 C16 C17 117.8(2) . .
C16 C17 C19 108.9(2) . .
C16 C17 C20 106.8(3) . .
C18 C17 C16 112.4(2) . .
C18 C17 C19 109.6(3) . .
C18 C17 C20 109.1(3) . .
C20 C17 C19 110.0(3) . .
C17 C18 H18A 109.5 . .
C17 C18 H18B 109.5 . .
C17 C18 H18C 109.5 . .
H18A C18 H18B 109.5 . .
H18A C18 H18C 109.5 . .
H18B C18 H18C 109.5 . .
C17 C19 H19A 109.5 . .
C17 C19 H19B 109.5 . .
C17 C19 H19C 109.5 . .
H19A C19 H19B 109.5 . .
H19A C19 H19C 109.5 . .
H19B C19 H19C 109.5 . .
C17 C20 H20A 109.5 . .
C17 C20 H20B 109.5 . .
C17 C20 H20C 109.5 . .
H20A C20 H20B 109.5 . .
H20A C20 H20C 109.5 . .
H20B C20 H20C 109.5 . .
C21 O10 Sm1 92.65(16) . .
C21 O11 Sm1 93.02(17) . .
O10 C21 Sm1 60.97(14) . .
O10 C21 C22A 113.5(4) . .
O10 C21 C22B 123.7(4) . .
O11 C21 Sm1 60.77(14) . .
O11 C21 O10 121.4(3) . .
O11 C21 C22A 124.8(4) . .
O11 C21 C22B 114.8(4) . .
C22A C21 Sm1 167.6(4) . .
C22B C21 Sm1 175.1(4) . .
C23 C22A C21 108.4(6) . .
C24A C22A C21 108.0(7) . .
C24A C22A C23 113.1(8) . .
C25A C22A C21 109.2(8) . .
C25A C22A C23 107.6(8) . .
C25A C22A C24A 110.5(8) . .
C22A C23 H23A 109.5 . .
C22A C23 H23B 109.5 . .
C22A C23 H23C 109.5 . .
H23A C23 H23B 109.5 . .
H23A C23 H23C 109.5 . .
H23B C23 H23C 109.5 . .
H23D C23 H23E 109.5 . .
H23D C23 H23F 109.5 . .
H23E C23 H23F 109.5 . .
C22B C23 H23D 109.5 . .
C22B C23 H23E 109.5 . .
C22B C23 H23F 109.5 . .
C22A C24A H24A 109.5 . .
C22A C24A H24B 109.5 . .
C22A C24A H24C 109.5 . .
H24A C24A H24B 109.5 . .
H24A C24A H24C 109.5 . .
H24B C24A H24C 109.5 . .
C22A C25A H25A 109.5 . .
C22A C25A H25B 109.5 . .
C22A C25A H25C 109.5 . .
H25A C25A H25B 109.5 . .
H25A C25A H25C 109.5 . .
H25B C25A H25C 109.5 . .
C21 C22B C23 108.3(6) . .
C21 C22B C24B 105.6(7) . .
C23 C22B C24B 106.3(7) . .
C25B C22B C21 113.7(7) . .
C25B C22B C23 113.1(8) . .
C25B C22B C24B 109.3(7) . .
C22B C24B H24D 109.5 . .
C22B C24B H24E 109.5 . .
C22B C24B H24F 109.5 . .
H24D C24B H24E 109.5 . .
H24D C24B H24F 109.5 . .
H24E C24B H24F 109.5 . .
C22B C25B H25D 109.5 . .
C22B C25B H25E 109.5 . .
C22B C25B H25F 109.5 . .
H25D C25B H25E 109.5 . .
H25D C25B H25F 109.5 . .
H25E C25B H25F 109.5 . .
C26 O12 Sm1 91.53(19) . .
C26 O13 Sm1 96.80(18) . .
O12 C26 Sm1 62.90(16) . .
O12 C26 C27A 119.2(4) . .
O12 C26 C27B 116.9(4) . .
O13 C26 Sm1 58.17(16) . .
O13 C26 O12 121.0(3) . .
O13 C26 C27A 118.5(4) . .
O13 C26 C27B 120.7(4) . .
C27A C26 Sm1 170.9(4) . .
C27B C26 Sm1 165.2(4) . .
C28A C27A C26 100.9(6) . .
C29A C27A C26 110.2(7) . .
C29A C27A C28A 112.9(10) . .
C29A C27A C30A 108.4(9) . .
C30A C27A C26 116.0(6) . .
C30A C27A C28A 108.4(7) . .
C27A C28A H28A 109.5 . .
C27A C28A H28B 109.5 . .
C27A C28A H28C 109.5 . .
H28A C28A H28B 109.5 . .
H28A C28A H28C 109.5 . .
H28B C28A H28C 109.5 . .
C27A C29A H29A 109.5 . .
C27A C29A H29B 109.5 . .
C27A C29A H29C 109.5 . .
H29A C29A H29B 109.5 . .
H29A C29A H29C 109.5 . .
H29B C29A H29C 109.5 . .
C27A C30A H30A 109.5 . .
C27A C30A H30B 109.5 . .
C27A C30A H30C 109.5 . .
H30A C30A H30B 109.5 . .
H30A C30A H30C 109.5 . .
H30B C30A H30C 109.5 . .
C28B C27B C26 110.0(7) . .
C29B C27B C26 103.1(7) . .
C29B C27B C28B 112.3(9) . .
C29B C27B C30B 108.3(9) . .
C30B C27B C26 113.8(6) . .
C30B C27B C28B 109.3(7) . .
C27B C28B H28D 109.5 . .
C27B C28B H28E 109.5 . .
C27B C28B H28F 109.5 . .
H28D C28B H28E 109.5 . .
H28D C28B H28F 109.5 . .
H28E C28B H28F 109.5 . .
C27B C29B H29D 109.5 . .
C27B C29B H29E 109.5 . .
C27B C29B H29F 109.5 . .
H29D C29B H29E 109.5 . .
H29D C29B H29F 109.5 . .
H29E C29B H29F 109.5 . .
C27B C30B H30D 109.5 . .
C27B C30B H30E 109.5 . .
C27B C30B H30F 109.5 . .
H30D C30B H30E 109.5 . .
H30D C30B H30F 109.5 . .
H30E C30B H30F 109.5 . .
N31A C31A C32A 175.0(15) . .
C31A C32A H32A 109.5 . .
C31A C32A H32B 109.5 . .
C31A C32A H32C 109.5 . .
H32A C32A H32B 109.5 . .
H32A C32A H32C 109.5 . .
H32B C32A H32C 109.5 . .
N31B C31B C32B 173.8(16) . .
C31B C32B H32D 109.5 . .
C31B C32B H32E 109.5 . .
C31B C32B H32F 109.5 . .
H32D C32B H32E 109.5 . .
H32D C32B H32F 109.5 . .
H32E C32B H32F 109.5 . .
C42 C41 H41 120.0 . .
C42 C41 C46 120.0 . .
C46 C41 H41 120.0 . .
C41 C42 H42 120.0 . .
C41 C42 C43 120.0 . .
C43 C42 H42 120.0 . .
C42 C43 H43 120.0 . .
C42 C43 C44 120.0 . .
C44 C43 H43 120.0 . .
C43 C44 H44 120.0 . .
C45 C44 C43 120.0 . .
C45 C44 H44 120.0 . .
C44 C45 H45 120.0 . .
C46 C45 C44 120.0 . .
C46 C45 H45 120.0 . .
C41 C46 C47 121.7(9) . .
C45 C46 C41 120.0 . .
C45 C46 C47 118.3(9) . .
C46 C47 H47A 109.5 . .
C46 C47 H47B 109.5 . .
C46 C47 H47C 109.5 . .
H47A C47 H47B 109.5 . .
H47A C47 H47C 109.5 . .
H47B C47 H47C 109.5 . .

loop_
_geom_bond_atom_site_label_1
_geom_bond_atom_site_label_2
_geom_bond_distance
_geom_bond_site_symmetry_2
Sm1 O1 2.3996(17) .
Sm1 O2 2.4991(19) 7_556
Sm1 O4 2.5072(19) 7_556
Sm1 O7 2.423(2) .
Sm1 O9 2.4173(19) 7_556
Sm1 O10 2.4894(19) .
Sm1 O11 2.485(2) .
Sm1 C21 2.844(3) .
Sm1 O12 2.620(2) .
Sm1 O13 2.518(2) .
Mn1 O1 1.9102(17) .
Mn1 O1 1.9053(17) 7_556
Mn1 O2 2.2012(18) .
Mn1 O4 2.1972(19) 7_556
Mn1 O6 1.976(2) .
Mn1 O8 1.984(2) .
Mn2 O1 2.2923(18) .
Mn2 N1A 2.410(5) .
Mn2 N2A 2.340(6) .
Mn2 N1B 2.359(6) .
Mn2 N2B 2.468(8) .
Mn2 O2 2.1746(19) .
Mn2 O3A 2.451(4) .
Mn2 O3B 2.122(6) .
Mn2 O4 2.177(2) .
Mn2 O5A 2.178(4) .
Mn2 O5B 2.424(5) .
N1A C1A 1.481(7) .
N1A C3 1.548(6) .
N1A C5A 1.479(7) .
C1A H1AA 0.9900 .
C1A H1AB 0.9900 .
C1A C2A 1.516(10) .
C2A H2AA 0.9900 .
C2A H2AB 0.9900 .
C2A N2A 1.487(10) .
N2A C7 1.541(7) .
N2A C9A 1.479(7) .
N1B C1B 1.479(12) .
N1B C3 1.479(7) .
N1B C5B 1.469(9) .
C1B H1BA 0.9900 .
C1B H1BB 0.9900 .
C1B C2B 1.508(11) .
C2B H2BA 0.9900 .
C2B H2BB 0.9900 .
C2B N2B 1.473(9) .
N2B C7 1.464(8) .
N2B C9B 1.478(9) .
C3 H3AA 0.9900 .
C3 H3AB 0.9900 .
C3 H3BC 0.9900 .
C3 H3BD 0.9900 .
C3 C4 1.519(4) .
C4 H4A 0.9900 .
C4 H4B 0.9900 .
C4 O2 1.431(3) .
C5A H5AA 0.9900 .
C5A H5AB 0.9900 .
C5A C6A 1.508(8) .
C6A H6AA 0.9900 .
C6A H6AB 0.9900 .
C6A O3A 1.431(7) .
O3A H3A 0.85(3) .
C5B H5BA 0.9900 .
C5B H5BB 0.9900 .
C5B C6B 1.491(10) .
C6B H6BA 0.9900 .
C6B H6BB 0.9900 .
C6B O3B 1.425(10) .
O3B H3B 0.910(19) .
C7 H7AA 0.9900 .
C7 H7AB 0.9900 .
C7 H7BC 0.9900 .
C7 H7BD 0.9900 .
C7 C8 1.518(4) .
C8 H8A 0.9900 .
C8 H8B 0.9900 .
C8 O4 1.426(3) .
C9A H9AA 0.9900 .
C9A H9AB 0.9900 .
C9A C10A 1.478(9) .
C10A H10A 0.9900 .
C10A H10B 0.9900 .
C10A O5A 1.422(8) .
O5A H5A 0.88(3) .
C9B H9BA 0.9900 .
C9B H9BB 0.9900 .
C9B C10B 1.548(9) .
C10B H10C 0.9900 .
C10B H10D 0.9900 .
C10B O5B 1.439(10) .
O5B H5B 0.86(3) .
O6 C11 1.268(3) .
O7 C11 1.242(3) .
C11 C12 1.541(4) .
C12 C13A 1.532(7) .
C12 C14A 1.479(8) .
C12 C15A 1.638(7) .
C12 C14B 1.633(10) .
C12 C13B 1.503(9) .
C12 C15B 1.463(10) .
C12 C13C 1.543(14) .
C12 C14C 1.475(11) .
C12 C15C 1.541(10) .
C13A H13A 0.9800 .
C13A H13B 0.9800 .
C13A H13C 0.9800 .
C14A H14A 0.9800 .
C14A H14B 0.9800 .
C14A H14C 0.9800 .
C15A H15A 0.9800 .
C15A H15B 0.9800 .
C15A H15C 0.9800 .
C14B H14D 0.9800 .
C14B H14E 0.9800 .
C14B H14F 0.9800 .
C13B H13D 0.9800 .
C13B H13E 0.9800 .
C13B H13F 0.9800 .
C15B H15D 0.9800 .
C15B H15E 0.9800 .
C15B H15F 0.9800 .
C13C H13G 0.9800 .
C13C H13H 0.9800 .
C13C H13I 0.9800 .
C14C H14G 0.9800 .
C14C H14H 0.9800 .
C14C H14I 0.9800 .
C15C H15G 0.9800 .
C15C H15H 0.9800 .
C15C H15I 0.9800 .
O8 C16 1.267(3) .
O9 C16 1.246(3) .
C16 C17 1.536(4) .
C17 C18 1.522(4) .
C17 C19 1.540(4) .
C17 C20 1.537(4) .
C18 H18A 0.9800 .
C18 H18B 0.9800 .
C18 H18C 0.9800 .
C19 H19A 0.9800 .
C19 H19B 0.9800 .
C19 H19C 0.9800 .
C20 H20A 0.9800 .
C20 H20B 0.9800 .
C20 H20C 0.9800 .
O10 C21 1.265(3) .
O11 C21 1.258(3) .
C21 C22A 1.544(10) .
C21 C22B 1.543(10) .
C22A C23 1.542(10) .
C22A C24A 1.539(11) .
C22A C25A 1.516(10) .
C23 H23A 0.9800 .
C23 H23B 0.9800 .
C23 H23C 0.9800 .
C23 H23D 0.9800 .
C23 H23E 0.9800 .
C23 H23F 0.9800 .
C23 C22B 1.544(10) .
C24A H24A 0.9800 .
C24A H24B 0.9800 .
C24A H24C 0.9800 .
C25A H25A 0.9800 .
C25A H25B 0.9800 .
C25A H25C 0.9800 .
C22B C24B 1.548(10) .
C22B C25B 1.517(10) .
C24B H24D 0.9800 .
C24B H24E 0.9800 .
C24B H24F 0.9800 .
C25B H25D 0.9800 .
C25B H25E 0.9800 .
C25B H25F 0.9800 .
O12 C26 1.271(4) .
O13 C26 1.254(4) .
C26 C27A 1.560(8) .
C26 C27B 1.573(8) .
C27A C28A 1.528(10) .
C27A C29A 1.499(12) .
C27A C30A 1.519(10) .
C28A H28A 0.9800 .
C28A H28B 0.9800 .
C28A H28C 0.9800 .
C29A H29A 0.9800 .
C29A H29B 0.9800 .
C29A H29C 0.9800 .
C30A H30A 0.9800 .
C30A H30B 0.9800 .
C30A H30C 0.9800 .
C27B C28B 1.528(10) .
C27B C29B 1.522(10) .
C27B C30B 1.522(11) .
C28B H28D 0.9800 .
C28B H28E 0.9800 .
C28B H28F 0.9800 .
C29B H29D 0.9800 .
C29B H29E 0.9800 .
C29B H29F 0.9800 .
C30B H30D 0.9800 .
C30B H30E 0.9800 .
C30B H30F 0.9800 .
N31A C31A 1.132(9) .
C31A C32A 1.503(13) .
C32A H32A 0.9800 .
C32A H32B 0.9800 .
C32A H32C 0.9800 .
N31B C31B 1.159(10) .
C31B C32B 1.517(13) .
C32B H32D 0.9800 .
C32B H32E 0.9800 .
C32B H32F 0.9800 .
C41 H41 0.9500 .
C41 C42 1.3900 .
C41 C46 1.3900 .
C42 H42 0.9500 .
C42 C43 1.3900 .
C43 H43 0.9500 .
C43 C44 1.3900 .
C44 H44 0.9500 .
C44 C45 1.3900 .
C45 H45 0.9500 .
C45 C46 1.3900 .
C46 C47 1.487(11) .
C47 H47A 0.9800 .
C47 H47B 0.9800 .
C47 H47C 0.9800 .

loop_
_geom_hbond_atom_site_label_D
_geom_hbond_atom_site_label_H
_geom_hbond_atom_site_label_A
_geom_hbond_distance_DH
_geom_hbond_distance_HA
_geom_hbond_distance_DA
_geom_hbond_angle_DHA
_geom_hbond_publ_flag
O3A H3A O12 0.85(3) 1.78(4) 2.577(5) 154(6) yes
O3B H3B O12 0.910(19) 1.967(18) 2.877(6) 180(11) yes
O5A H5A O12 0.88(3) 1.971(19) 2.762(5) 148(6) yes
O5B H5B O12 0.86(3) 1.966(19) 2.679(6) 139(5) yes
